data_2232474
loop_
_publ_author_name
'Hossaini Sadr, Moayad'
'Engle, James T.'
'Ziegler, Christopher J.'
'Soltani, Behzad'
'Mousavi, Zahra'

_publ_section_title
;
 <i>trans</i>-Bis(thiocyanato-\k<i>N</i>)tetrakis(3,4,5-trimethyl-1<i>H</i>-pyrazole-\k<i>N</i>^2^)nickel(II)--3,4,5-trimethyl-1<i>H</i>-pyrazole
 (1/1)
;
_journal_coeditor_code TK2796
_journal_issue 11
_journal_name_full 'Acta Crystallographica Section E'
_journal_page_first m1603
_journal_page_last m1604
_journal_paper_doi 10.1107/S1600536811041419
_journal_volume 67
_journal_year 2011
_chemical_formula_iupac '[Ni (N C S)2 (C6 H10 N2)4], C6 H10 N2'
_chemical_formula_moiety 'C26 H40 N10 Ni S2, C6 H10 N2'
_chemical_formula_sum 'C32 H50 N12 Ni S2'
_chemical_formula_weight 725.67
_chemical_name_systematic
'<i>trans</i>-Bis(thiocyanato-\k<i>N</i>)tetrakis(3,4,5-trimethyl-1<i>H</i>-pyrazole-\k<i>N</i>^2^)nickel(II)--3,4,5-trimethyl-1<i>H</i>-pyrazole (1/1)'
_space_group_IT_number 2
_symmetry_cell_setting triclinic
_symmetry_space_group_name_Hall '-P 1'
_symmetry_space_group_name_H-M 'P -1'
_atom_sites_solution_hydrogens geom
_atom_sites_solution_primary direct
_atom_sites_solution_secondary difmap
_audit_creation_method SHELXL-97
_cell_angle_alpha 101.815(15)
_cell_angle_beta 98.817(16)
_cell_angle_gamma 107.895(11)
_cell_formula_units_Z 2
_cell_length_a 8.640(8)
_cell_length_b 12.561(11)
_cell_length_c 19.30(2)
_cell_measurement_reflns_used 2348
_cell_measurement_temperature 100(2)
_cell_measurement_theta_max 23.63
_cell_measurement_theta_min 2.22
_cell_volume 1898(3)
_computing_cell_refinement 'SAINT (Bruker, 2004)'
_computing_data_collection 'APEX2 (Bruker, 2004)'
_computing_data_reduction 'SAINT (Bruker, 2004)'
_computing_molecular_graphics 'SHELXTL (Sheldrick, 2008)'
_computing_publication_material 'SHELXTL (Sheldrick, 2008) and PLATON (Spek, 2009)'
_computing_structure_refinement 'SHELXTL (Sheldrick, 2008)'
_computing_structure_solution 'SHELXTL (Sheldrick, 2008)'
_diffrn_ambient_temperature 100(2)
_diffrn_measured_fraction_theta_full 0.990
_diffrn_measured_fraction_theta_max 0.990
_diffrn_measurement_device_type 'Bruker APEXII CCD'
_diffrn_measurement_method '\f and \w scans'
_diffrn_radiation_monochromator graphite
_diffrn_radiation_source 'fine-focus sealed tube'
_diffrn_radiation_type MoK\a
_diffrn_radiation_wavelength 0.71073
_diffrn_reflns_av_R_equivalents 0.0717
_diffrn_reflns_av_sigmaI/netI 0.1157
_diffrn_reflns_limit_h_max 10
_diffrn_reflns_limit_h_min -10
_diffrn_reflns_limit_k_max 14
_diffrn_reflns_limit_k_min -14
_diffrn_reflns_limit_l_max 22
_diffrn_reflns_limit_l_min -22
_diffrn_reflns_number 13255
_diffrn_reflns_theta_full 25.00
_diffrn_reflns_theta_max 25.00
_diffrn_reflns_theta_min 1.11
_diffrn_standards_number 0
_exptl_absorpt_coefficient_mu 0.661
_exptl_absorpt_correction_T_max 0.9805
_exptl_absorpt_correction_T_min 0.8792
_exptl_absorpt_correction_type multi-scan
_exptl_absorpt_process_details '(SADABS; Sheldrick, 1996)'
_exptl_crystal_colour blue
_exptl_crystal_density_diffrn 1.270
_exptl_crystal_density_method 'not measured'
_exptl_crystal_description plate
_exptl_crystal_F_000 772
_exptl_crystal_size_max 0.20
_exptl_crystal_size_mid 0.20
_exptl_crystal_size_min 0.03
_refine_diff_density_max 0.782
_refine_diff_density_min -1.306
_refine_ls_extinction_method none
_refine_ls_goodness_of_fit_ref 1.020
_refine_ls_hydrogen_treatment constr
_refine_ls_matrix_type full
_refine_ls_number_parameters 439
_refine_ls_number_reflns 6625
_refine_ls_number_restraints 0
_refine_ls_restrained_S_all 1.020
_refine_ls_R_factor_all 0.1056
_refine_ls_R_factor_gt 0.0733
_refine_ls_shift/su_max 0.000
_refine_ls_shift/su_mean 0.000
_refine_ls_structure_factor_coef Fsqd
_refine_ls_weighting_details 'calc w=1/[\s^2^(Fo^2^)+(0.1309P)^2^] where P=(Fo^2^+2Fc^2^)/3'
_refine_ls_weighting_scheme calc
_refine_ls_wR_factor_gt 0.1891
_refine_ls_wR_factor_ref 0.2398
_reflns_number_gt 4497
_reflns_number_total 6625
_reflns_threshold_expression I>2\s(I)
_cod_data_source_file tk2796.cif
_cod_data_source_block I
_cod_database_code 2232474
_cod_database_fobs_code 2232474

loop_
_symmetry_equiv_pos_as_xyz
'x, y, z'
'-x, -y, -z'

loop_
_atom_site_type_symbol
_atom_site_label
_atom_site_fract_x
_atom_site_fract_y
_atom_site_fract_z
_atom_site_U_iso_or_equiv
_atom_site_adp_type
_atom_site_calc_flag
_atom_site_refinement_flags
_atom_site_occupancy
_atom_site_symmetry_multiplicity
Ni Ni1 0.82210(8) 0.80401(6) 0.72446(4) 0.0256(2) Uani d . 1 1
S S1 0.23581(18) 0.61334(13) 0.71314(9) 0.0378(4) Uani d . 1 1
S S2 1.41564(18) 0.96437(13) 0.82925(8) 0.0377(4) Uani d . 1 1
N N1 1.0794(6) 0.8855(4) 0.7525(2) 0.0309(11) Uani d . 1 1
N N2 0.5670(6) 0.7197(4) 0.7044(2) 0.0314(11) Uani d . 1 1
N N3 0.8625(6) 0.6637(4) 0.7608(2) 0.0270(10) Uani d . 1 1
N N4 0.9828(6) 0.6877(4) 0.8216(2) 0.0305(11) Uani d . 1 1
H H4 1.0376 0.7567 0.8491 0.037 Uiso d R 1 1
N N5 0.7197(6) 0.8244(4) 0.8696(2) 0.0285(10) Uani d . 1 1
H H5 0.6683 0.7505 0.8556 0.034 Uiso d R 1 1
N N6 0.8146(6) 0.8857(4) 0.8304(2) 0.0310(11) Uani d . 1 1
N N7 0.6340(6) 0.9627(4) 0.6944(2) 0.0314(11) Uani d . 1 1
H H7 0.5738 0.9364 0.7229 0.038 Uiso d R 1 1
N N8 0.7747(6) 0.9386(4) 0.6841(2) 0.0305(11) Uani d . 1 1
N N9 0.9785(5) 0.7043(4) 0.6119(2) 0.0282(10) Uani d . 1 1
H H9 1.0544 0.7099 0.6483 0.034 Uiso d R 1 1
N N10 0.8375(6) 0.7269(4) 0.6191(2) 0.0302(11) Uani d . 1 1
C C1 0.4274(7) 0.6768(4) 0.7076(3) 0.0251(12) Uani d . 1 1
C C2 1.2198(7) 0.9184(4) 0.7837(3) 0.0270(12) Uani d . 1 1
C C3 0.6728(7) 0.4835(5) 0.6679(3) 0.0352(14) Uani d . 1 1
H H3A 0.6323 0.5387 0.6484 0.053 Uiso calc R 1 1
H H3B 0.5802 0.4272 0.6793 0.053 Uiso calc R 1 1
H H3C 0.7174 0.4427 0.6315 0.053 Uiso calc R 1 1
C C4 0.8071(7) 0.5473(5) 0.7351(3) 0.0291(12) Uani d . 1 1
C C5 0.8928(7) 0.4983(5) 0.7804(3) 0.0299(13) Uani d . 1 1
C C6 0.8723(8) 0.3719(5) 0.7691(4) 0.0442(16) Uani d . 1 1
H H6A 0.9432 0.3625 0.8105 0.066 Uiso calc R 1 1
H H6B 0.9053 0.3446 0.7243 0.066 Uiso calc R 1 1
H H6C 0.7551 0.3263 0.7651 0.066 Uiso calc R 1 1
C C7 1.0077(7) 0.5912(5) 0.8347(3) 0.0310(13) Uani d . 1 1
C C8 1.1416(8) 0.5985(5) 0.8954(3) 0.0411(15) Uani d . 1 1
H H8A 1.2510 0.6359 0.8860 0.062 Uiso calc R 1 1
H H8B 1.1311 0.5202 0.8993 0.062 Uiso calc R 1 1
H H8C 1.1314 0.6443 0.9410 0.062 Uiso calc R 1 1
C C9 0.6137(8) 0.8441(5) 0.9821(3) 0.0413(15) Uani d . 1 1
H H9A 0.5707 0.7590 0.9656 0.062 Uiso calc R 1 1
H H9B 0.5199 0.8724 0.9818 0.062 Uiso calc R 1 1
H H9C 0.6838 0.8694 1.0316 0.062 Uiso calc R 1 1
C C10 0.7156(7) 0.8919(5) 0.9321(3) 0.0294(12) Uani d . 1 1
C C11 0.8115(7) 1.0035(5) 0.9359(3) 0.0306(13) Uani d . 1 1
C C12 0.8445(8) 1.1103(5) 0.9962(3) 0.0405(15) Uani d . 1 1
H H12A 0.7680 1.0920 1.0282 0.061 Uiso calc R 1 1
H H12B 0.8268 1.1717 0.9755 0.061 Uiso calc R 1 1
H H12C 0.9603 1.1367 1.0244 0.061 Uiso calc R 1 1
C C13 0.8712(7) 0.9970(5) 0.8722(3) 0.0315(13) Uani d . 1 1
C C14 0.9780(8) 1.0950(5) 0.8486(3) 0.0424(16) Uani d . 1 1
H H14A 1.0240 1.0640 0.8090 0.064 Uiso calc R 1 1
H H14B 1.0697 1.1467 0.8898 0.064 Uiso calc R 1 1
H H14C 0.9103 1.1385 0.8316 0.064 Uiso calc R 1 1
C C15 0.4515(9) 1.0713(6) 0.6552(4) 0.0557(19) Uani d . 1 1
H H15A 0.3498 1.0073 0.6265 0.084 Uiso calc R 1 1
H H15B 0.4671 1.1376 0.6343 0.084 Uiso calc R 1 1
H H15C 0.4411 1.0942 0.7055 0.084 Uiso calc R 1 1
C C16 0.6022(8) 1.0320(5) 0.6543(3) 0.0362(14) Uani d . 1 1
C C17 0.7260(8) 1.0574(5) 0.6166(3) 0.0367(14) Uani d . 1 1
C C18 0.7413(10) 1.1311(7) 0.5647(4) 0.060(2) Uani d . 1 1
H H18A 0.6539 1.0903 0.5200 0.090 Uiso calc R 1 1
H H18B 0.8514 1.1469 0.5532 0.090 Uiso calc R 1 1
H H18C 0.7286 1.2045 0.5869 0.090 Uiso calc R 1 1
C C19 0.8315(7) 0.9969(5) 0.6371(3) 0.0325(13) Uani d . 1 1
C C20 0.9860(7) 0.9949(5) 0.6126(3) 0.0382(14) Uani d . 1 1
H H20A 1.0500 0.9652 0.6453 0.057 Uiso calc R 1 1
H H20B 1.0541 1.0738 0.6135 0.057 Uiso calc R 1 1
H H20C 0.9556 0.9445 0.5630 0.057 Uiso calc R 1 1
C C21 0.5872(8) 0.7215(6) 0.5339(3) 0.0446(16) Uani d . 1 1
H H21A 0.5519 0.7419 0.5792 0.067 Uiso calc R 1 1
H H21B 0.5045 0.6485 0.5021 0.067 Uiso calc R 1 1
H H21C 0.5961 0.7834 0.5093 0.067 Uiso calc R 1 1
C C22 0.7537(7) 0.7075(5) 0.5509(3) 0.0320(13) Uani d . 1 1
C C23 0.8465(8) 0.6761(5) 0.5009(3) 0.0365(14) Uani d . 1 1
C C24 0.8004(9) 0.6557(7) 0.4202(3) 0.057(2) Uani d . 1 1
H H24A 0.8927 0.6445 0.3994 0.086 Uiso calc R 1 1
H H24B 0.7785 0.7231 0.4088 0.086 Uiso calc R 1 1
H H24C 0.6998 0.5863 0.3993 0.086 Uiso calc R 1 1
C C25 0.9900(7) 0.6730(5) 0.5424(3) 0.0306(13) Uani d . 1 1
C C26 1.1374(8) 0.6458(6) 0.5223(3) 0.0391(15) Uani d . 1 1
H H26A 1.2356 0.7173 0.5368 0.059 Uiso calc R 1 1
H H26B 1.1128 0.6124 0.4696 0.059 Uiso calc R 1 1
H H26C 1.1600 0.5900 0.5475 0.059 Uiso calc R 1 1
N N11 0.5554(6) 0.5762(4) 0.8632(3) 0.0380(12) Uani d . 1 1
N N12 0.4330(6) 0.4886(4) 0.8116(3) 0.0346(12) Uani d . 1 1
H H12 0.3677 0.4994 0.7775 0.042 Uiso d R 1 1
C C27 0.2961(9) 0.2742(5) 0.7681(4) 0.0502(17) Uani d . 1 1
H H27A 0.1842 0.2746 0.7714 0.075 Uiso calc R 1 1
H H27B 0.3111 0.2061 0.7814 0.075 Uiso calc R 1 1
H H27C 0.3086 0.2710 0.7182 0.075 Uiso calc R 1 1
C C28 0.4246(8) 0.3820(5) 0.8189(3) 0.0343(13) Uani d . 1 1
C C29 0.5492(7) 0.4002(5) 0.8791(3) 0.0348(14) Uani d . 1 1
C C30 0.6010(10) 0.3130(6) 0.9091(4) 0.058(2) Uani d . 1 1
H H30A 0.5258 0.2347 0.8815 0.088 Uiso calc R 1 1
H H30B 0.5955 0.3252 0.9603 0.088 Uiso calc R 1 1
H H30C 0.7157 0.3217 0.9052 0.088 Uiso calc R 1 1
C C31 0.6268(8) 0.5218(5) 0.9051(3) 0.0401(15) Uani d . 1 1
C C32 0.7669(8) 0.5892(6) 0.9702(4) 0.0469(17) Uani d . 1 1
H H32A 0.8139 0.6697 0.9678 0.070 Uiso calc R 1 1
H H32B 0.8539 0.5543 0.9709 0.070 Uiso calc R 1 1
H H32C 0.7248 0.5880 1.0145 0.070 Uiso calc R 1 1

loop_
_atom_site_aniso_label
_atom_site_aniso_U_11
_atom_site_aniso_U_22
_atom_site_aniso_U_33
_atom_site_aniso_U_12
_atom_site_aniso_U_13
_atom_site_aniso_U_23
Ni1 0.0254(4) 0.0281(4) 0.0206(4) 0.0071(3) 0.0026(3) 0.0065(3)
S1 0.0277(8) 0.0426(9) 0.0462(10) 0.0088(7) 0.0072(7) 0.0246(7)
S2 0.0279(8) 0.0463(9) 0.0267(8) 0.0077(7) -0.0017(6) -0.0020(6)
N1 0.033(3) 0.028(2) 0.025(3) 0.006(2) 0.000(2) 0.005(2)
N2 0.032(3) 0.032(3) 0.021(2) 0.005(2) -0.003(2) 0.003(2)
N3 0.029(2) 0.029(2) 0.018(2) 0.006(2) 0.0010(19) 0.0046(18)
N4 0.035(3) 0.027(2) 0.022(2) 0.009(2) -0.004(2) 0.0030(19)
N5 0.031(3) 0.025(2) 0.024(2) 0.004(2) 0.004(2) 0.0057(19)
N6 0.040(3) 0.026(2) 0.022(2) 0.005(2) 0.003(2) 0.0064(19)
N7 0.028(3) 0.044(3) 0.033(3) 0.018(2) 0.016(2) 0.017(2)
N8 0.032(3) 0.031(3) 0.028(3) 0.010(2) 0.006(2) 0.010(2)
N9 0.021(2) 0.039(3) 0.029(3) 0.013(2) 0.007(2) 0.014(2)
N10 0.032(3) 0.040(3) 0.021(2) 0.014(2) 0.005(2) 0.011(2)
C1 0.027(3) 0.026(3) 0.024(3) 0.013(2) 0.003(2) 0.010(2)
C2 0.040(3) 0.025(3) 0.017(3) 0.010(2) 0.010(2) 0.006(2)
C3 0.036(3) 0.031(3) 0.030(3) 0.007(3) 0.001(3) 0.001(2)
C4 0.030(3) 0.030(3) 0.022(3) 0.005(2) 0.006(2) 0.007(2)
C5 0.035(3) 0.029(3) 0.028(3) 0.011(3) 0.012(3) 0.008(2)
C6 0.051(4) 0.034(3) 0.043(4) 0.011(3) 0.009(3) 0.009(3)
C7 0.038(3) 0.034(3) 0.022(3) 0.014(3) 0.007(2) 0.008(2)
C8 0.056(4) 0.044(4) 0.025(3) 0.023(3) 0.001(3) 0.010(3)
C9 0.044(4) 0.049(4) 0.023(3) 0.008(3) 0.009(3) 0.004(3)
C10 0.025(3) 0.040(3) 0.018(3) 0.010(2) 0.000(2) 0.002(2)
C11 0.031(3) 0.034(3) 0.022(3) 0.013(3) -0.001(2) 0.000(2)
C12 0.040(4) 0.036(3) 0.034(3) 0.008(3) 0.003(3) -0.003(3)
C13 0.032(3) 0.030(3) 0.029(3) 0.008(2) 0.003(2) 0.007(2)
C14 0.049(4) 0.024(3) 0.041(4) -0.001(3) 0.007(3) 0.004(3)
C15 0.055(4) 0.068(5) 0.068(5) 0.038(4) 0.030(4) 0.033(4)
C16 0.036(3) 0.036(3) 0.042(4) 0.017(3) 0.010(3) 0.015(3)
C17 0.044(4) 0.042(3) 0.033(3) 0.019(3) 0.010(3) 0.019(3)
C18 0.070(5) 0.067(5) 0.061(5) 0.030(4) 0.027(4) 0.038(4)
C19 0.037(3) 0.032(3) 0.026(3) 0.009(3) 0.006(3) 0.009(2)
C20 0.036(3) 0.049(4) 0.037(4) 0.018(3) 0.016(3) 0.018(3)
C21 0.037(3) 0.071(5) 0.021(3) 0.018(3) -0.001(3) 0.007(3)
C22 0.032(3) 0.042(3) 0.024(3) 0.015(3) 0.005(2) 0.012(2)
C23 0.043(4) 0.045(4) 0.023(3) 0.017(3) 0.008(3) 0.008(3)
C24 0.060(5) 0.085(6) 0.030(4) 0.035(4) 0.009(3) 0.009(4)
C25 0.038(3) 0.034(3) 0.027(3) 0.018(3) 0.011(3) 0.013(2)
C26 0.040(4) 0.052(4) 0.034(3) 0.024(3) 0.014(3) 0.014(3)
N11 0.039(3) 0.037(3) 0.032(3) 0.005(2) 0.006(2) 0.011(2)
N12 0.037(3) 0.035(3) 0.028(3) 0.008(2) 0.001(2) 0.013(2)
C27 0.057(4) 0.041(4) 0.046(4) 0.011(3) 0.008(3) 0.010(3)
C28 0.039(3) 0.034(3) 0.030(3) 0.010(3) 0.012(3) 0.011(3)
C29 0.035(3) 0.040(3) 0.037(3) 0.012(3) 0.014(3) 0.022(3)
C30 0.069(5) 0.057(5) 0.063(5) 0.027(4) 0.020(4) 0.037(4)
C31 0.045(4) 0.040(3) 0.032(3) 0.008(3) 0.004(3) 0.017(3)
C32 0.037(4) 0.051(4) 0.043(4) 0.005(3) 0.000(3) 0.017(3)

loop_
_atom_type_symbol
_atom_type_description
_atom_type_scat_dispersion_real
_atom_type_scat_dispersion_imag
_atom_type_scat_source
C C 0.0033 0.0016 'International Tables Vol C Tables 4.2.6.8 and 6.1.1.4'
H H 0.0000 0.0000 'International Tables Vol C Tables 4.2.6.8 and 6.1.1.4'
N N 0.0061 0.0033 'International Tables Vol C Tables 4.2.6.8 and 6.1.1.4'
Ni Ni 0.3393 1.1124 'International Tables Vol C Tables 4.2.6.8 and 6.1.1.4'
S S 0.1246 0.1234 'International Tables Vol C Tables 4.2.6.8 and 6.1.1.4'

loop_
_geom_angle_atom_site_label_1
_geom_angle_atom_site_label_2
_geom_angle_atom_site_label_3
_geom_angle
N2 Ni1 N1 175.40(18)
N2 Ni1 N10 93.84(18)
N1 Ni1 N10 89.50(18)
N2 Ni1 N6 88.00(19)
N1 Ni1 N6 88.70(19)
N10 Ni1 N6 178.05(18)
N2 Ni1 N8 88.65(19)
N1 Ni1 N8 94.61(18)
N10 Ni1 N8 88.24(18)
N6 Ni1 N8 91.15(19)
N2 Ni1 N3 89.78(18)
N1 Ni1 N3 87.06(18)
N10 Ni1 N3 89.98(18)
N6 Ni1 N3 90.68(18)
N8 Ni1 N3 177.55(16)
C2 N1 Ni1 161.9(4)
C1 N2 Ni1 166.9(4)
C4 N3 N4 104.6(4)
C4 N3 Ni1 136.2(4)
N4 N3 Ni1 118.8(3)
N3 N4 C7 113.0(4)
N3 N4 H4 123.6
C7 N4 H4 123.4
C10 N5 N6 112.7(4)
C10 N5 H5 123.5
N6 N5 H5 123.7
C13 N6 N5 103.8(4)
C13 N6 Ni1 135.0(4)
N5 N6 Ni1 120.8(3)
C16 N7 N8 111.5(5)
C16 N7 H7 124.3
N8 N7 H7 124.2
C19 N8 N7 105.2(4)
C19 N8 Ni1 135.2(4)
N7 N8 Ni1 118.2(3)
C25 N9 N10 113.9(4)
C25 N9 H9 122.9
N10 N9 H9 123.3
C22 N10 N9 104.6(4)
C22 N10 Ni1 136.7(4)
N9 N10 Ni1 117.8(3)
N2 C1 S1 177.8(5)
N1 C2 S2 178.7(5)
C4 C3 H3A 109.5
C4 C3 H3B 109.5
H3A C3 H3B 109.5
C4 C3 H3C 109.5
H3A C3 H3C 109.5
H3B C3 H3C 109.5
N3 C4 C5 110.8(5)
N3 C4 C3 122.5(5)
C5 C4 C3 126.7(5)
C7 C5 C4 105.7(5)
C7 C5 C6 127.0(5)
C4 C5 C6 127.2(5)
C5 C6 H6A 109.5
C5 C6 H6B 109.5
H6A C6 H6B 109.5
C5 C6 H6C 109.5
H6A C6 H6C 109.5
H6B C6 H6C 109.5
N4 C7 C5 105.9(5)
N4 C7 C8 121.8(5)
C5 C7 C8 132.2(5)
C7 C8 H8A 109.5
C7 C8 H8B 109.5
H8A C8 H8B 109.5
C7 C8 H8C 109.5
H8A C8 H8C 109.5
H8B C8 H8C 109.5
C10 C9 H9A 109.5
C10 C9 H9B 109.5
H9A C9 H9B 109.5
C10 C9 H9C 109.5
H9A C9 H9C 109.5
H9B C9 H9C 109.5
N5 C10 C11 107.0(5)
N5 C10 C9 121.9(5)
C11 C10 C9 131.1(5)
C10 C11 C13 105.9(5)
C10 C11 C12 126.7(5)
C13 C11 C12 127.4(6)
C11 C12 H12A 109.5
C11 C12 H12B 109.5
H12A C12 H12B 109.5
C11 C12 H12C 109.5
H12A C12 H12C 109.5
H12B C12 H12C 109.5
N6 C13 C11 110.6(5)
N6 C13 C14 121.8(5)
C11 C13 C14 127.5(5)
C13 C14 H14A 109.5
C13 C14 H14B 109.5
H14A C14 H14B 109.5
C13 C14 H14C 109.5
H14A C14 H14C 109.5
H14B C14 H14C 109.5
C16 C15 H15A 109.5
C16 C15 H15B 109.5
H15A C15 H15B 109.5
C16 C15 H15C 109.5
H15A C15 H15C 109.5
H15B C15 H15C 109.5
N7 C16 C17 107.8(5)
N7 C16 C15 122.1(6)
C17 C16 C15 130.1(6)
C16 C17 C19 105.0(5)
C16 C17 C18 126.8(6)
C19 C17 C18 128.2(6)
C17 C18 H18A 109.5
C17 C18 H18B 109.5
H18A C18 H18B 109.5
C17 C18 H18C 109.5
H18A C18 H18C 109.5
H18B C18 H18C 109.5
N8 C19 C17 110.5(5)
N8 C19 C20 122.0(5)
C17 C19 C20 127.5(5)
C19 C20 H20A 109.5
C19 C20 H20B 109.5
H20A C20 H20B 109.5
C19 C20 H20C 109.5
H20A C20 H20C 109.5
H20B C20 H20C 109.5
C22 C21 H21A 109.5
C22 C21 H21B 109.5
H21A C21 H21B 109.5
C22 C21 H21C 109.5
H21A C21 H21C 109.5
H21B C21 H21C 109.5
N10 C22 C23 110.4(5)
N10 C22 C21 122.2(5)
C23 C22 C21 127.4(5)
C25 C23 C22 106.0(5)
C25 C23 C24 127.6(6)
C22 C23 C24 126.4(6)
C23 C24 H24A 109.5
C23 C24 H24B 109.5
H24A C24 H24B 109.5
C23 C24 H24C 109.5
H24A C24 H24C 109.5
H24B C24 H24C 109.5
N9 C25 C23 105.2(5)
N9 C25 C26 122.5(5)
C23 C25 C26 132.3(5)
C25 C26 H26A 109.5
C25 C26 H26B 109.5
H26A C26 H26B 109.5
C25 C26 H26C 109.5
H26A C26 H26C 109.5
H26B C26 H26C 109.5
C31 N11 N12 104.3(5)
N11 N12 C28 113.0(5)
N11 N12 H12 123.6
C28 N12 H12 123.4
C28 C27 H27A 109.5
C28 C27 H27B 109.5
H27A C27 H27B 109.5
C28 C27 H27C 109.5
H27A C27 H27C 109.5
H27B C27 H27C 109.5
N12 C28 C29 106.4(5)
N12 C28 C27 121.3(5)
C29 C28 C27 132.2(6)
C28 C29 C31 105.2(5)
C28 C29 C30 128.9(6)
C31 C29 C30 125.8(6)
C29 C30 H30A 109.5
C29 C30 H30B 109.5
H30A C30 H30B 109.5
C29 C30 H30C 109.5
H30A C30 H30C 109.5
H30B C30 H30C 109.5
N11 C31 C29 111.0(5)
N11 C31 C32 121.1(6)
C29 C31 C32 127.8(6)
C31 C32 H32A 109.5
C31 C32 H32B 109.5
H32A C32 H32B 109.5
C31 C32 H32C 109.5
H32A C32 H32C 109.5
H32B C32 H32C 109.5

loop_
_geom_bond_atom_site_label_1
_geom_bond_atom_site_label_2
_geom_bond_distance
_geom_bond_publ_flag
Ni1 N1 2.071(5) y
Ni1 N2 2.065(5) y
Ni1 N3 2.128(5) y
Ni1 N6 2.111(5) y
Ni1 N8 2.120(5) y
Ni1 N10 2.108(5) y
S1 C1 1.632(6) ?
S2 C2 1.645(6) ?
N1 C2 1.171(7) ?
N2 C1 1.177(7) ?
N3 C4 1.347(7) ?
N3 N4 1.354(6) ?
N4 C7 1.360(7) ?
N4 H4 0.8599 ?
N5 C10 1.337(7) ?
N5 N6 1.371(6) ?
N5 H5 0.8597 ?
N6 C13 1.358(7) ?
N7 C16 1.337(7) ?
N7 N8 1.372(6) ?
N7 H7 0.8595 ?
N8 C19 1.339(7) ?
N9 C25 1.347(7) ?
N9 N10 1.354(6) ?
N9 H9 0.8595 ?
N10 C22 1.336(7) ?
C3 C4 1.489(7) ?
C3 H3A 0.9800 ?
C3 H3B 0.9800 ?
C3 H3C 0.9800 ?
C4 C5 1.411(8) ?
C5 C7 1.383(8) ?
C5 C6 1.509(8) ?
C6 H6A 0.9800 ?
C6 H6B 0.9800 ?
C6 H6C 0.9800 ?
C7 C8 1.482(8) ?
C8 H8A 0.9800 ?
C8 H8B 0.9800 ?
C8 H8C 0.9800 ?
C9 C10 1.496(8) ?
C9 H9A 0.9800 ?
C9 H9B 0.9800 ?
C9 H9C 0.9800 ?
C10 C11 1.372(8) ?
C11 C13 1.401(8) ?
C11 C12 1.504(7) ?
C12 H12A 0.9800 ?
C12 H12B 0.9800 ?
C12 H12C 0.9800 ?
C13 C14 1.495(8) ?
C14 H14A 0.9800 ?
C14 H14B 0.9800 ?
C14 H14C 0.9800 ?
C15 C16 1.529(9) ?
C15 H15A 0.9800 ?
C15 H15B 0.9800 ?
C15 H15C 0.9800 ?
C16 C17 1.378(8) ?
C17 C19 1.415(8) ?
C17 C18 1.491(8) ?
C18 H18A 0.9800 ?
C18 H18B 0.9800 ?
C18 H18C 0.9800 ?
C19 C20 1.488(8) ?
C20 H20A 0.9800 ?
C20 H20B 0.9800 ?
C20 H20C 0.9800 ?
C21 C22 1.498(8) ?
C21 H21A 0.9800 ?
C21 H21B 0.9800 ?
C21 H21C 0.9800 ?
C22 C23 1.416(8) ?
C23 C25 1.384(8) ?
C23 C24 1.496(8) ?
C24 H24A 0.9800 ?
C24 H24B 0.9800 ?
C24 H24C 0.9800 ?
C25 C26 1.501(8) ?
C26 H26A 0.9800 ?
C26 H26B 0.9800 ?
C26 H26C 0.9800 ?
N11 C31 1.353(7) ?
N11 N12 1.355(6) ?
N12 C28 1.356(7) ?
N12 H12 0.8600 ?
C27 C28 1.492(8) ?
C27 H27A 0.9800 ?
C27 H27B 0.9800 ?
C27 H27C 0.9800 ?
C28 C29 1.385(8) ?
C29 C31 1.411(8) ?
C29 C30 1.488(8) ?
C30 H30A 0.9800 ?
C30 H30B 0.9800 ?
C30 H30C 0.9800 ?
C31 C32 1.492(8) ?
C32 H32A 0.9800 ?
C32 H32B 0.9800 ?
C32 H32C 0.9800 ?

loop_
_geom_hbond_atom_site_label_D
_geom_hbond_atom_site_label_H
_geom_hbond_atom_site_label_A
_geom_hbond_site_symmetry_A
_geom_hbond_distance_DH
_geom_hbond_distance_HA
_geom_hbond_distance_DA
_geom_hbond_angle_DHA
_geom_hbond_publ_flag
N5 H5 N11 . 0.86 2.15 2.970(8) 159 y
N7 H7 S2 1_455 0.86 2.66 3.441(6) 152 y
N9 H9 S1 1_655 0.86 2.59 3.348(6) 148 y
N12 H12 S1 . 0.86 2.49 3.292(7) 156 y
C3 H3A N2 . 0.98 2.57 3.338(9) 135 y
C14 H14A N1 . 0.98 2.50 3.324(9) 141 y
C20 H20A N1 . 0.98 2.49 3.371(8) 150 y
C21 H21A N2 . 0.98 2.48 3.326(8) 145 y

loop_
_geom_torsion_atom_site_label_1
_geom_torsion_atom_site_label_2
_geom_torsion_atom_site_label_3
_geom_torsion_atom_site_label_4
_geom_torsion
N10 Ni1 N1 C2 -128.8(14)
N6 Ni1 N1 C2 52.0(14)
N8 Ni1 N1 C2 143.1(14)
N3 Ni1 N1 C2 -38.7(14)
N10 Ni1 N2 C1 160(2)
N6 Ni1 N2 C1 -21(2)
N8 Ni1 N2 C1 -112(2)
N3 Ni1 N2 C1 70(2)
N2 Ni1 N3 C4 50.6(5)
N1 Ni1 N3 C4 -132.7(5)
N10 Ni1 N3 C4 -43.2(6)
N6 Ni1 N3 C4 138.6(6)
N2 Ni1 N3 N4 -136.9(4)
N1 Ni1 N3 N4 39.7(4)
N10 Ni1 N3 N4 129.2(4)
N6 Ni1 N3 N4 -48.9(4)
C4 N3 N4 C7 1.0(6)
Ni1 N3 N4 C7 -173.6(4)
C10 N5 N6 C13 0.2(6)
C10 N5 N6 Ni1 -173.4(3)
N2 Ni1 N6 C13 -129.0(6)
N1 Ni1 N6 C13 54.2(6)
N8 Ni1 N6 C13 -40.4(6)
N3 Ni1 N6 C13 141.2(6)
N2 Ni1 N6 N5 42.2(4)
N1 Ni1 N6 N5 -134.6(4)
N8 Ni1 N6 N5 130.8(4)
N3 Ni1 N6 N5 -47.6(4)
C16 N7 N8 C19 1.0(6)
C16 N7 N8 Ni1 -167.6(4)
N2 Ni1 N8 C19 -132.4(5)
N1 Ni1 N8 C19 50.8(6)
N10 Ni1 N8 C19 -38.6(5)
N6 Ni1 N8 C19 139.6(5)
N2 Ni1 N8 N7 31.9(4)
N1 Ni1 N8 N7 -144.9(4)
N10 Ni1 N8 N7 125.7(4)
N6 Ni1 N8 N7 -56.1(4)
C25 N9 N10 C22 0.9(6)
C25 N9 N10 Ni1 -169.8(4)
N2 Ni1 N10 C22 46.3(6)
N1 Ni1 N10 C22 -136.8(6)
N8 Ni1 N10 C22 -42.2(6)
N3 Ni1 N10 C22 136.1(6)
N2 Ni1 N10 N9 -146.9(4)
N1 Ni1 N10 N9 29.9(4)
N8 Ni1 N10 N9 124.6(4)
N3 Ni1 N10 N9 -57.1(4)
N4 N3 C4 C5 0.4(6)
Ni1 N3 C4 C5 173.5(4)
N4 N3 C4 C3 -179.8(5)
Ni1 N3 C4 C3 -6.7(9)
N3 C4 C5 C7 -1.5(6)
C3 C4 C5 C7 178.7(6)
N3 C4 C5 C6 -177.5(5)
C3 C4 C5 C6 2.7(10)
N3 N4 C7 C5 -1.9(6)
N3 N4 C7 C8 175.6(5)
C4 C5 C7 N4 2.0(6)
C6 C5 C7 N4 178.0(6)
C4 C5 C7 C8 -175.2(6)
C6 C5 C7 C8 0.8(11)
N6 N5 C10 C11 -0.2(6)
N6 N5 C10 C9 177.4(5)
N5 C10 C11 C13 0.1(6)
C9 C10 C11 C13 -177.2(6)
N5 C10 C11 C12 179.9(5)
C9 C10 C11 C12 2.6(10)
N5 N6 C13 C11 -0.1(6)
Ni1 N6 C13 C11 172.1(4)
N5 N6 C13 C14 -178.4(5)
Ni1 N6 C13 C14 -6.2(9)
C10 C11 C13 N6 0.0(7)
C12 C11 C13 N6 -179.8(5)
C10 C11 C13 C14 178.2(6)
C12 C11 C13 C14 -1.7(10)
N8 N7 C16 C17 -1.0(7)
N8 N7 C16 C15 179.5(6)
N7 C16 C17 C19 0.6(7)
C15 C16 C17 C19 -180.0(6)
N7 C16 C17 C18 179.5(6)
C15 C16 C17 C18 -1.0(12)
N7 N8 C19 C17 -0.6(6)
Ni1 N8 C19 C17 165.1(4)
N7 N8 C19 C20 178.9(5)
Ni1 N8 C19 C20 -15.4(9)
C16 C17 C19 N8 0.0(7)
C18 C17 C19 N8 -178.9(6)
C16 C17 C19 C20 -179.5(6)
C18 C17 C19 C20 1.6(11)
N9 N10 C22 C23 -1.9(6)
Ni1 N10 C22 C23 166.1(4)
N9 N10 C22 C21 179.5(5)
Ni1 N10 C22 C21 -12.6(9)
N10 C22 C23 C25 2.2(7)
C21 C22 C23 C25 -179.2(6)
N10 C22 C23 C24 -175.4(6)
C21 C22 C23 C24 3.2(11)
N10 N9 C25 C23 0.5(6)
N10 N9 C25 C26 179.1(5)
C22 C23 C25 N9 -1.6(6)
C24 C23 C25 N9 176.0(6)
C22 C23 C25 C26 -180.0(6)
C24 C23 C25 C26 -2.4(11)
C31 N11 N12 C28 -0.2(7)
N11 N12 C28 C29 0.0(7)
N11 N12 C28 C27 178.9(5)
N12 C28 C29 C31 0.3(7)
C27 C28 C29 C31 -178.5(7)
N12 C28 C29 C30 -176.4(6)
C27 C28 C29 C30 4.8(12)
N12 N11 C31 C29 0.4(7)
N12 N11 C31 C32 -178.6(6)
C28 C29 C31 N11 -0.4(7)
C30 C29 C31 N11 176.4(6)
C28 C29 C31 C32 178.5(7)
C30 C29 C31 C32 -4.7(11)
